data_2208706
loop_
_publ_author_name
'Chen, He-Lian'
'He, Hong-Wu'

_publ_section_title
5-Methyl-2-morpholino-3-<i>p</i>-tolyl-8,9,10,11-tetrahydro-2-benzothieno[2',3':6,5]pyrido[4,3-<i>d</i>]pyrimidin-4(3<i>H</i>)-one
_journal_coeditor_code SG2011
_journal_issue 4
_journal_name_full 'Acta Crystallographica Section E'
_journal_page_first o1226
_journal_page_last o1227
_journal_paper_doi 10.1107/S1600536806007069
_journal_volume 62
_journal_year 2006
_chemical_formula_iupac 'C25 H26 N4 O2 S'
_chemical_formula_moiety 'C25 H26 N4 O2 S'
_chemical_formula_sum 'C25 H26 N4 O2 S'
_chemical_formula_weight 446.56
_chemical_name_systematic
;
5-Methyl-2-morphino-3-p-tolyl-8,9,10,11,-
tetrahydro-2-benzothieno[2',3':6,5]pyrido[4,3-d]pyrimidin-4(3H)-one
;
_space_group_IT_number 2
_symmetry_cell_setting triclinic
_symmetry_space_group_name_Hall '-P 1'
_symmetry_space_group_name_H-M 'P -1'
_atom_sites_solution_hydrogens geom
_atom_sites_solution_primary direct
_atom_sites_solution_secondary difmap
_cell_angle_alpha 105.036(2)
_cell_angle_beta 101.193(2)
_cell_angle_gamma 114.050(2)
_cell_formula_units_Z 2
_cell_length_a 9.5216(9)
_cell_length_b 11.0760(10)
_cell_length_c 12.5294(11)
_cell_measurement_reflns_used 3408
_cell_measurement_temperature 292(2)
_cell_measurement_theta_max 28.18
_cell_measurement_theta_min 2.52
_cell_volume 1095.93(18)
_computing_cell_refinement SMART
_computing_data_collection 'SMART (Bruker, 2000)'
_computing_data_reduction 'SAINT (Bruker, 2000)'
_computing_molecular_graphics 'SHELXTL (Bruker, 1997)'
_computing_publication_material SHELXTL
_computing_structure_refinement 'SHELXL97 (Sheldrick, 1997)'
_computing_structure_solution 'SHELXS97 (Sheldrick, 1997)'
_diffrn_ambient_temperature 292(2)
_diffrn_measured_fraction_theta_full 0.987
_diffrn_measured_fraction_theta_max 0.987
_diffrn_measurement_device_type 'Bruker SMART CCD area-detector'
_diffrn_measurement_method '\f and \w'
_diffrn_radiation_monochromator graphite
_diffrn_radiation_source 'fine-focus sealed tube'
_diffrn_radiation_type MoK\a
_diffrn_radiation_wavelength 0.71073
_diffrn_reflns_av_R_equivalents 0.0692
_diffrn_reflns_av_sigmaI/netI 0.0630
_diffrn_reflns_limit_h_max 12
_diffrn_reflns_limit_h_min -12
_diffrn_reflns_limit_k_max 14
_diffrn_reflns_limit_k_min -14
_diffrn_reflns_limit_l_max 16
_diffrn_reflns_limit_l_min -16
_diffrn_reflns_number 12852
_diffrn_reflns_theta_full 27.50
_diffrn_reflns_theta_max 27.50
_diffrn_reflns_theta_min 1.79
_exptl_absorpt_coefficient_mu 0.179
_exptl_absorpt_correction_type none
_exptl_crystal_colour colorless
_exptl_crystal_density_diffrn 1.353
_exptl_crystal_density_method 'not measured'
_exptl_crystal_description block
_exptl_crystal_F_000 472
_exptl_crystal_size_max 0.30
_exptl_crystal_size_mid 0.20
_exptl_crystal_size_min 0.20
_refine_diff_density_max 0.238
_refine_diff_density_min -0.289
_refine_ls_extinction_method none
_refine_ls_goodness_of_fit_ref 0.951
_refine_ls_hydrogen_treatment constr
_refine_ls_matrix_type full
_refine_ls_number_parameters 310
_refine_ls_number_reflns 4978
_refine_ls_number_restraints 18
_refine_ls_restrained_S_all 0.951
_refine_ls_R_factor_all 0.0701
_refine_ls_R_factor_gt 0.0496
_refine_ls_shift/su_max 0.000
_refine_ls_shift/su_mean 0.000
_refine_ls_structure_factor_coef Fsqd
_refine_ls_weighting_details 'calc w=1/[\s^2^(Fo^2^)+(0.0632P)^2^] where P=(Fo^2^+2Fc^2^)/3'
_refine_ls_weighting_scheme calc
_refine_ls_wR_factor_gt 0.1141
_refine_ls_wR_factor_ref 0.1233
_reflns_number_gt 3570
_reflns_number_total 4978
_reflns_threshold_expression I>2\s(I)
_cod_data_source_file sg2011.cif
_cod_data_source_block I
_cod_depositor_comments
;
The following automatic conversions were performed:
'_symmetry_cell_setting' value 'Triclinic' changed to 'triclinic'
according to '/home/saulius/struct/CIF-dictionaries/cif_core.dic'
dictionary named 'cif_core.dic' version 2.4.1 from 2010-06-29.

Automatic conversion script
Id: cif_fix_enum 1527 2010-12-29 10:47:43Z saulius 

The following automatic conversions were performed:

'_symmetry_cell_setting' value 'Triclinic' changed to 'triclinic'
according to /home/saulius/struct/CIF-dictionaries/cif_core.dic
dictionary named 'cif_core.dic' version 2.4.1 from 2010-06-29.

Automatic conversion script
Id: cif_fix_values 1715 2011-07-08 13:25:40Z adriana 
;
_cod_original_cell_volume 1095.93(17)
_cod_database_code 2208706
_cod_database_fobs_code 2208706

loop_
_symmetry_equiv_pos_as_xyz
'x, y, z'
'-x, -y, -z'

loop_
_atom_site_type_symbol
_atom_site_label
_atom_site_fract_x
_atom_site_fract_y
_atom_site_fract_z
_atom_site_U_iso_or_equiv
_atom_site_adp_type
_atom_site_calc_flag
_atom_site_refinement_flags
_atom_site_occupancy
_atom_site_disorder_assembly
_atom_site_disorder_group
C C1 -0.0546(2) -0.23765(17) 0.32994(14) 0.0372(4) Uani d . 1 A .
C C2 -0.2134(2) -0.35648(18) 0.32003(15) 0.0450(4) Uani d D 1 . .
H H2A -0.2175 -0.4475 0.2852 0.054 Uiso calc PR 0.808(6) A 1
H H2B -0.3037 -0.3558 0.2691 0.054 Uiso calc PR 0.808(6) A 1
H H2C -0.2438 -0.4440 0.2563 0.054 Uiso d PR 0.192(6) A 2
H H2D -0.2994 -0.3312 0.3044 0.054 Uiso d PR 0.192(6) A 2
C C3 -0.2306(3) -0.3394(4) 0.4402(2) 0.0453(8) Uani d PD 0.808(6) A 1
H H3A -0.2633 -0.2670 0.4632 0.054 Uiso calc PR 0.808(6) A 1
H H3B -0.3156 -0.4287 0.4360 0.054 Uiso calc PR 0.808(6) A 1
C C4 -0.0724(3) -0.2971(3) 0.5316(2) 0.0450(8) Uani d PD 0.808(6) A 1
H H4A -0.0395 -0.3693 0.5083 0.054 Uiso calc PR 0.808(6) A 1
H H4B -0.0895 -0.2928 0.6060 0.054 Uiso calc PR 0.808(6) A 1
C C3' -0.191(2) -0.3802(12) 0.4341(7) 0.059(4) Uani d PDU 0.192(6) A 2
H H3C -0.2978 -0.4423 0.4352 0.071 Uiso calc PR 0.192(6) A 2
H H3D -0.1266 -0.4285 0.4377 0.071 Uiso calc PR 0.192(6) A 2
C C4' -0.1095(11) -0.2439(12) 0.5411(10) 0.051(3) Uani d PDU 0.192(6) A 2
H H4C -0.1076 -0.2659 0.6113 0.061 Uiso calc PR 0.192(6) A 2
H H4D -0.1703 -0.1922 0.5367 0.061 Uiso calc PR 0.192(6) A 2
C C5 0.0646(2) -0.15214(17) 0.54753(14) 0.0419(4) Uani d D 1 . .
H H5A 0.0450 -0.0768 0.5890 0.050 Uiso calc PR 0.808(6) A 1
H H5B 0.1683 -0.1372 0.5946 0.050 Uiso calc PR 0.808(6) A 1
H H5C 0.1121 -0.0561 0.6053 0.050 Uiso d PR 0.192(6) A 2
H H5D 0.1263 -0.1966 0.5738 0.050 Uiso d PR 0.192(6) A 2
C C6 0.07304(19) -0.14491(16) 0.43044(14) 0.0338(4) Uani d . 1 A .
C C7 0.20855(19) -0.04578(16) 0.40860(13) 0.0325(4) Uani d . 1 . .
C C8 0.1764(2) -0.07016(17) 0.28935(14) 0.0378(4) Uani d . 1 A .
C C9 0.4224(2) 0.10940(17) 0.31116(14) 0.0380(4) Uani d . 1 A .
C C10 0.5309(2) 0.1854(2) 0.25124(16) 0.0544(5) Uani d . 1 . .
H H10A 0.4776 0.1383 0.1676 0.082 Uiso calc R 1 . .
H H10B 0.6323 0.1838 0.2727 0.082 Uiso calc R 1 . .
H H10C 0.5520 0.2826 0.2751 0.082 Uiso calc R 1 . .
C C11 0.46787(19) 0.14936(16) 0.43527(13) 0.0334(4) Uani d . 1 . .
C C12 0.36193(19) 0.07171(16) 0.48544(13) 0.0315(4) Uani d . 1 A .
C C13 0.6195(2) 0.27715(17) 0.51428(15) 0.0379(4) Uani d . 1 A .
C C14 0.53053(19) 0.22325(16) 0.67469(14) 0.0326(4) Uani d . 1 A .
C C15 0.4310(2) 0.18140(18) 0.83284(15) 0.0458(4) Uani d . 1 A .
H H15A 0.4414 0.1007 0.8418 0.055 Uiso calc R 1 . .
H H15B 0.3247 0.1454 0.7754 0.055 Uiso calc R 1 . .
C C16 0.4465(2) 0.2788(2) 0.94908(16) 0.0563(5) Uani d . 1 . .
H H16A 0.4262 0.3542 0.9374 0.068 Uiso calc R 1 . .
H H16B 0.3636 0.2247 0.9774 0.068 Uiso calc R 1 . .
C C17 0.7207(2) 0.32217(19) 0.88217(14) 0.0434(4) Uani d . 1 A .
H H17A 0.8061 0.3767 0.8559 0.052 Uiso calc R 1 . .
H H17B 0.7384 0.2459 0.8946 0.052 Uiso calc R 1 . .
C C18 0.7259(2) 0.4175(2) 0.99489(16) 0.0539(5) Uani d . 1 . .
H H18A 0.8322 0.4588 1.0543 0.065 Uiso calc R 1 . .
H H18B 0.7113 0.4950 0.9821 0.065 Uiso calc R 1 . .
C C19 0.75647(19) 0.46287(16) 0.70911(13) 0.0349(4) Uani d . 1 A .
C C20 0.7048(2) 0.55814(18) 0.75406(15) 0.0430(4) Uani d . 1 . .
H H20 0.5939 0.5279 0.7390 0.052 Uiso calc R 1 . .
C C21 0.9210(2) 0.50904(18) 0.72988(15) 0.0421(4) Uani d . 1 . .
H H21 0.9561 0.4454 0.6982 0.051 Uiso calc R 1 . .
C C22 0.8193(2) 0.69938(19) 0.82196(16) 0.0498(5) Uani d . 1 . .
H H22 0.7841 0.7632 0.8529 0.060 Uiso calc R 1 . .
C C23 1.0333(2) 0.65013(19) 0.79784(16) 0.0475(5) Uani d . 1 . .
H H23 1.1442 0.6803 0.8124 0.057 Uiso calc R 1 . .
C C24 0.9847(2) 0.74749(18) 0.84467(15) 0.0470(5) Uani d . 1 . .
C C25 1.1085(3) 0.9026(2) 0.9157(2) 0.0749(7) Uani d . 1 . .
H H25A 1.1139 0.9249 0.9963 0.112 Uiso calc R 1 . .
H H25B 1.0762 0.9618 0.8850 0.112 Uiso calc R 1 . .
H H25C 1.2139 0.9195 0.9111 0.112 Uiso calc R 1 . .
N N1 0.27694(18) 0.00144(15) 0.23907(12) 0.0431(4) Uani d . 1 . .
N N2 0.39960(16) 0.10481(13) 0.60410(11) 0.0333(3) Uani d . 1 . .
N N3 0.63721(15) 0.31543(13) 0.63513(11) 0.0349(3) Uani d . 1 . .
N N4 0.55969(16) 0.26207(14) 0.79310(11) 0.0389(3) Uani d . 1 . .
O O1 0.72370(16) 0.35460(13) 0.48475(11) 0.0592(4) Uani d . 1 . .
O O2 0.60257(17) 0.34084(15) 1.03546(10) 0.0618(4) Uani d . 1 . .
S S1 -0.01771(6) -0.21021(5) 0.20492(4) 0.04755(16) Uani d . 1 . .

loop_
_atom_site_aniso_label
_atom_site_aniso_U_11
_atom_site_aniso_U_22
_atom_site_aniso_U_33
_atom_site_aniso_U_12
_atom_site_aniso_U_13
_atom_site_aniso_U_23
C1 0.0365(9) 0.0324(9) 0.0348(9) 0.0125(7) 0.0084(7) 0.0108(7)
C2 0.0345(9) 0.0398(10) 0.0463(11) 0.0103(8) 0.0064(8) 0.0132(8)
C3 0.0354(15) 0.0420(17) 0.0527(16) 0.0125(12) 0.0148(12) 0.0195(13)
C4 0.0420(15) 0.0425(15) 0.0434(14) 0.0123(12) 0.0125(12) 0.0207(13)
C3' 0.055(7) 0.060(7) 0.073(7) 0.028(5) 0.025(6) 0.038(6)
C4' 0.048(6) 0.056(6) 0.057(6) 0.026(5) 0.026(5) 0.027(5)
C5 0.0412(10) 0.0384(10) 0.0352(9) 0.0111(8) 0.0096(8) 0.0134(8)
C6 0.0346(9) 0.0274(8) 0.0328(9) 0.0124(7) 0.0073(7) 0.0088(7)
C7 0.0356(9) 0.0264(8) 0.0302(8) 0.0130(7) 0.0083(7) 0.0081(7)
C8 0.0382(9) 0.0325(9) 0.0307(9) 0.0114(8) 0.0072(7) 0.0069(7)
C9 0.0433(10) 0.0353(9) 0.0339(9) 0.0166(8) 0.0151(8) 0.0133(7)
C10 0.0582(13) 0.0532(12) 0.0377(10) 0.0131(10) 0.0189(9) 0.0175(9)
C11 0.0360(9) 0.0290(8) 0.0323(9) 0.0140(7) 0.0117(7) 0.0101(7)
C12 0.0356(9) 0.0259(8) 0.0306(9) 0.0142(7) 0.0099(7) 0.0093(7)
C13 0.0388(10) 0.0322(9) 0.0374(9) 0.0131(8) 0.0136(8) 0.0118(7)
C14 0.0320(9) 0.0290(8) 0.0327(9) 0.0129(7) 0.0096(7) 0.0099(7)
C15 0.0432(10) 0.0401(10) 0.0348(10) 0.0067(8) 0.0118(8) 0.0089(8)
C16 0.0535(12) 0.0621(13) 0.0365(10) 0.0178(10) 0.0163(9) 0.0100(9)
C17 0.0392(10) 0.0428(10) 0.0381(10) 0.0133(8) 0.0058(8) 0.0166(8)
C18 0.0516(12) 0.0460(11) 0.0359(10) 0.0109(9) -0.0005(9) 0.0064(9)
C19 0.0318(9) 0.0286(8) 0.0325(9) 0.0074(7) 0.0060(7) 0.0094(7)
C20 0.0364(10) 0.0396(10) 0.0456(10) 0.0143(8) 0.0134(8) 0.0122(8)
C21 0.0357(10) 0.0399(10) 0.0466(10) 0.0148(8) 0.0124(8) 0.0170(8)
C22 0.0590(12) 0.0349(10) 0.0475(11) 0.0179(9) 0.0217(10) 0.0091(8)
C23 0.0318(9) 0.0456(11) 0.0457(11) 0.0042(8) 0.0035(8) 0.0196(9)
C24 0.0506(11) 0.0353(10) 0.0327(9) 0.0050(9) 0.0088(8) 0.0100(8)
C25 0.0724(15) 0.0394(12) 0.0637(14) -0.0032(11) 0.0123(12) 0.0050(10)
N1 0.0474(9) 0.0403(8) 0.0304(8) 0.0129(7) 0.0117(7) 0.0116(6)
N2 0.0341(7) 0.0277(7) 0.0287(7) 0.0096(6) 0.0075(6) 0.0079(6)
N3 0.0321(7) 0.0286(7) 0.0322(7) 0.0076(6) 0.0087(6) 0.0075(6)
N4 0.0333(8) 0.0364(8) 0.0275(7) 0.0051(6) 0.0056(6) 0.0063(6)
O1 0.0526(8) 0.0499(8) 0.0443(8) -0.0020(7) 0.0201(7) 0.0140(6)
O2 0.0605(9) 0.0700(9) 0.0291(7) 0.0157(8) 0.0100(7) 0.0105(7)
S1 0.0426(3) 0.0447(3) 0.0305(2) 0.0071(2) 0.0034(2) 0.0074(2)

loop_
_atom_type_symbol
_atom_type_description
_atom_type_scat_dispersion_real
_atom_type_scat_dispersion_imag
_atom_type_scat_source
C C 0.0033 0.0016 'International Tables Vol C Tables 4.2.6.8 and 6.1.1.4'
H H 0.0000 0.0000 'International Tables Vol C Tables 4.2.6.8 and 6.1.1.4'
N N 0.0061 0.0033 'International Tables Vol C Tables 4.2.6.8 and 6.1.1.4'
O O 0.0106 0.0060 'International Tables Vol C Tables 4.2.6.8 and 6.1.1.4'
S S 0.1246 0.1234 'International Tables Vol C Tables 4.2.6.8 and 6.1.1.4'

loop_
_geom_angle_atom_site_label_1
_geom_angle_atom_site_label_2
_geom_angle_atom_site_label_3
_geom_angle
C6 C1 C2 126.12(15)
C6 C1 S1 113.16(13)
C2 C1 S1 120.70(12)
C1 C2 C3' 108.2(6)
C1 C2 C3 110.51(17)
C3' C2 C3 26.5(5)
C1 C2 H2A 109.5
C3' C2 H2A 86.6
C3 C2 H2A 109.5
C1 C2 H2B 109.5
C3' C2 H2B 131.4
C3 C2 H2B 109.5
H2A C2 H2B 108.1
C1 C2 H2C 110.7
C3' C2 H2C 109.0
C3 C2 H2C 127.8
H2A C2 H2C 24.9
H2B C2 H2C 84.9
C1 C2 H2D 109.7
C3' C2 H2D 110.8
C3 C2 H2D 85.8
H2A C2 H2D 128.6
H2B C2 H2D 26.2
H2C C2 H2D 108.4
C4 C3 C2 111.5(2)
C4 C3 H3A 109.3
C2 C3 H3A 109.3
C4 C3 H3B 109.3
C2 C3 H3B 109.3
H3A C3 H3B 108.0
C3 C4 C5 111.9(2)
C3 C4 H4A 109.2
C5 C4 H4A 109.2
C3 C4 H4B 109.2
C5 C4 H4B 109.2
H4A C4 H4B 107.9
C4' C3' C2 113.3(9)
C4' C3' H3C 108.9
C2 C3' H3C 108.9
C4' C3' H3D 108.9
C2 C3' H3D 108.9
H3C C3' H3D 107.7
C3' C4' C5 109.5(10)
C3' C4' H4C 109.8
C5 C4' H4C 109.8
C3' C4' H4D 109.8
C5 C4' H4D 109.8
H4C C4' H4D 108.2
C6 C5 C4' 112.2(5)
C6 C5 C4 110.86(16)
C4' C5 C4 30.2(5)
C6 C5 H5A 109.5
C4' C5 H5A 81.3
C4 C5 H5A 109.5
C6 C5 H5B 109.5
C4' C5 H5B 130.9
C4 C5 H5B 109.5
H5A C5 H5B 108.1
C6 C5 H5C 109.3
C4' C5 H5C 111.1
C4 C5 H5C 133.6
H5A C5 H5C 33.2
H5B C5 H5C 77.4
C6 C5 H5D 110.5
C4' C5 H5D 105.6
C4 C5 H5D 78.4
H5A C5 H5D 132.7
H5B C5 H5D 33.7
H5C C5 H5D 108.2
C1 C6 C7 111.94(14)
C1 C6 C5 120.97(14)
C7 C6 C5 127.09(14)
C8 C7 C12 115.84(14)
C8 C7 C6 112.20(14)
C12 C7 C6 131.92(14)
N1 C8 C7 127.40(15)
N1 C8 S1 120.85(12)
C7 C8 S1 111.75(12)
N1 C9 C11 121.62(15)
N1 C9 C10 114.75(14)
C11 C9 C10 123.62(15)
C9 C10 H10A 109.5
C9 C10 H10B 109.5
H10A C10 H10B 109.5
C9 C10 H10C 109.5
H10A C10 H10C 109.5
H10B C10 H10C 109.5
C12 C11 C9 120.69(14)
C12 C11 C13 117.87(14)
C9 C11 C13 121.30(14)
N2 C12 C11 123.20(14)
N2 C12 C7 119.02(13)
C11 C12 C7 117.77(14)
O1 C13 N3 119.07(15)
O1 C13 C11 125.76(16)
N3 C13 C11 115.04(14)
N2 C14 N4 118.31(14)
N2 C14 N3 123.00(14)
N4 C14 N3 118.61(13)
N4 C15 C16 108.66(14)
N4 C15 H15A 110.0
C16 C15 H15A 110.0
N4 C15 H15B 110.0
C16 C15 H15B 110.0
H15A C15 H15B 108.3
O2 C16 C15 112.79(16)
O2 C16 H16A 109.0
C15 C16 H16A 109.0
O2 C16 H16B 109.0
C15 C16 H16B 109.0
H16A C16 H16B 107.8
N4 C17 C18 108.47(15)
N4 C17 H17A 110.0
C18 C17 H17A 110.0
N4 C17 H17B 110.0
C18 C17 H17B 110.0
H17A C17 H17B 108.4
O2 C18 C17 111.31(15)
O2 C18 H18A 109.4
C17 C18 H18A 109.4
O2 C18 H18B 109.4
C17 C18 H18B 109.4
H18A C18 H18B 108.0
C20 C19 C21 119.94(15)
C20 C19 N3 119.94(14)
C21 C19 N3 120.05(15)
C19 C20 C22 119.51(17)
C19 C20 H20 120.2
C22 C20 H20 120.2
C19 C21 C23 119.72(17)
C19 C21 H21 120.1
C23 C21 H21 120.1
C24 C22 C20 121.45(18)
C24 C22 H22 119.3
C20 C22 H22 119.3
C21 C23 C24 121.42(17)
C21 C23 H23 119.3
C24 C23 H23 119.3
C23 C24 C22 117.94(16)
C23 C24 C25 120.88(19)
C22 C24 C25 121.16(19)
C24 C25 H25A 109.5
C24 C25 H25B 109.5
H25A C25 H25B 109.5
C24 C25 H25C 109.5
H25A C25 H25C 109.5
H25B C25 H25C 109.5
C9 N1 C8 116.59(14)
C14 N2 C12 118.60(13)
C14 N3 C13 121.20(13)
C14 N3 C19 123.13(13)
C13 N3 C19 115.03(13)
C14 N4 C15 118.26(13)
C14 N4 C17 124.57(13)
C15 N4 C17 110.14(13)
C18 O2 C16 110.07(13)
C8 S1 C1 90.93(8)

loop_
_geom_bond_atom_site_label_1
_geom_bond_atom_site_label_2
_geom_bond_distance
_geom_bond_publ_flag
C1 C6 1.355(2) ?
C1 C2 1.502(2) ?
C1 S1 1.7444(17) y
C2 C3' 1.510(8) ?
C2 C3 1.517(3) ?
C2 H2A 0.9700 ?
C2 H2B 0.9700 ?
C2 H2C 0.9700 ?
C2 H2D 0.9700 ?
C3 C4 1.509(4) ?
C3 H3A 0.9700 ?
C3 H3B 0.9700 ?
C4 C5 1.531(3) ?
C4 H4A 0.9700 ?
C4 H4B 0.9700 ?
C3' C4' 1.506(9) ?
C3' H3C 0.9700 ?
C3' H3D 0.9700 ?
C4' C5 1.523(7) ?
C4' H4C 0.9700 ?
C4' H4D 0.9700 ?
C5 C6 1.506(2) ?
C5 H5A 0.9700 ?
C5 H5B 0.9700 ?
C5 H5C 0.9700 ?
C5 H5D 0.9700 ?
C6 C7 1.443(2) ?
C7 C8 1.395(2) ?
C7 C12 1.417(2) ?
C8 N1 1.348(2) ?
C8 S1 1.7302(17) y
C9 N1 1.330(2) ?
C9 C11 1.424(2) ?
C9 C10 1.503(2) ?
C10 H10A 0.9600 ?
C10 H10B 0.9600 ?
C10 H10C 0.9600 ?
C11 C12 1.404(2) ?
C11 C13 1.456(2) ?
C12 N2 1.3698(19) ?
C13 O1 1.2126(19) ?
C13 N3 1.418(2) ?
C14 N2 1.3017(19) ?
C14 N4 1.369(2) ?
C14 N3 1.390(2) ?
C15 N4 1.457(2) ?
C15 C16 1.509(2) ?
C15 H15A 0.9700 ?
C15 H15B 0.9700 ?
C16 O2 1.417(2) ?
C16 H16A 0.9700 ?
C16 H16B 0.9700 ?
C17 N4 1.469(2) ?
C17 C18 1.506(2) ?
C17 H17A 0.9700 ?
C17 H17B 0.9700 ?
C18 O2 1.415(2) ?
C18 H18A 0.9700 ?
C18 H18B 0.9700 ?
C19 C20 1.376(2) ?
C19 C21 1.380(2) ?
C19 N3 1.4526(19) ?
C20 C22 1.385(2) ?
C20 H20 0.9300 ?
C21 C23 1.380(2) ?
C21 H21 0.9300 ?
C22 C24 1.381(3) ?
C22 H22 0.9300 ?
C23 C24 1.381(3) ?
C23 H23 0.9300 ?
C24 C25 1.510(2) ?
C25 H25A 0.9600 ?
C25 H25B 0.9600 ?
C25 H25C 0.9600 ?

loop_
_geom_torsion_atom_site_label_1
_geom_torsion_atom_site_label_2
_geom_torsion_atom_site_label_3
_geom_torsion_atom_site_label_4
_geom_torsion
_geom_torsion_publ_flag
C6 C1 C2 C3' -14.6(6) ?
S1 C1 C2 C3' 164.0(6) ?
C6 C1 C2 C3 13.4(3) ?
S1 C1 C2 C3 -168.07(17) ?
C1 C2 C3 C4 -42.7(3) y
C3' C2 C3 C4 47.1(12) ?
C2 C3 C4 C5 62.4(4) ?
C1 C2 C3' C4' 47.1(14) y
C3 C2 C3' C4' -52.6(9) ?
C2 C3' C4' C5 -64.7(18) ?
C3' C4' C5 C6 45.2(13) ?
C3' C4' C5 C4 -48.5(8) ?
C3 C4 C5 C6 -47.9(4) ?
C3 C4 C5 C4' 50.7(9) ?
C2 C1 C6 C7 178.67(15) ?
S1 C1 C6 C7 0.05(19) ?
C2 C1 C6 C5 -1.1(3) ?
S1 C1 C6 C5 -179.76(12) ?
C4' C5 C6 C1 -14.5(6) ?
C4 C5 C6 C1 18.0(3) ?
C4' C5 C6 C7 165.7(6) ?
C4 C5 C6 C7 -161.8(2) ?
C1 C6 C7 C8 -0.7(2) ?
C5 C6 C7 C8 179.15(15) ?
C1 C6 C7 C12 176.86(16) ?
C5 C6 C7 C12 -3.3(3) ?
C12 C7 C8 N1 3.0(3) ?
C6 C7 C8 N1 -179.08(16) y
C12 C7 C8 S1 -176.99(11) ?
C6 C7 C8 S1 0.96(18) ?
N1 C9 C11 C12 2.5(2) ?
C10 C9 C11 C12 -178.59(16) ?
N1 C9 C11 C13 -173.04(15) ?
C10 C9 C11 C13 5.8(3) ?
C9 C11 C12 N2 179.64(15) y
C13 C11 C12 N2 -4.6(2) ?
C9 C11 C12 C7 -0.8(2) ?
C13 C11 C12 C7 174.94(14) ?
C8 C7 C12 N2 177.90(14) ?
C6 C7 C12 N2 0.5(3) ?
C8 C7 C12 C11 -1.7(2) ?
C6 C7 C12 C11 -179.14(15) ?
C12 C11 C13 O1 179.39(16) ?
C9 C11 C13 O1 -4.9(3) ?
C12 C11 C13 N3 -4.8(2) ?
C9 C11 C13 N3 170.91(14) ?
N4 C15 C16 O2 -56.6(2) ?
N4 C17 C18 O2 59.66(19) ?
C21 C19 C20 C22 -1.3(3) ?
N3 C19 C20 C22 -178.31(15) ?
C20 C19 C21 C23 1.4(2) ?
N3 C19 C21 C23 178.37(14) ?
C19 C20 C22 C24 0.7(3) ?
C19 C21 C23 C24 -0.9(3) ?
C21 C23 C24 C22 0.3(3) ?
C21 C23 C24 C25 -178.07(17) ?
C20 C22 C24 C23 -0.2(3) ?
C20 C22 C24 C25 178.14(17) ?
C11 C9 N1 C8 -1.5(2) ?
C10 C9 N1 C8 179.55(15) ?
C7 C8 N1 C9 -1.4(3) ?
S1 C8 N1 C9 178.60(13) ?
N4 C14 N2 C12 174.22(14) ?
N3 C14 N2 C12 -2.3(2) ?
C11 C12 N2 C14 8.5(2) ?
C7 C12 N2 C14 -171.09(14) ?
N2 C14 N3 C13 -7.5(2) ?
N4 C14 N3 C13 175.91(14) ?
N2 C14 N3 C19 162.82(15) ?
N4 C14 N3 C19 -13.7(2) ?
O1 C13 N3 C14 -173.20(15) ?
C11 C13 N3 C14 10.7(2) ?
O1 C13 N3 C19 15.7(2) ?
C11 C13 N3 C19 -160.42(14) ?
C20 C19 N3 C14 -63.1(2) ?
C21 C19 N3 C14 119.86(17) ?
C20 C19 N3 C13 107.76(17) ?
C21 C19 N3 C13 -69.23(19) ?
N2 C14 N4 C15 -9.5(2) ?
N3 C14 N4 C15 167.24(14) ?
N2 C14 N4 C17 138.21(16) ?
N3 C14 N4 C17 -45.1(2) ?
C16 C15 N4 C14 -150.84(16) ?
C16 C15 N4 C17 57.13(19) ?
C18 C17 N4 C14 151.08(15) y
C18 C17 N4 C15 -59.03(18) ?
C17 C18 O2 C16 -58.5(2) y
C15 C16 O2 C18 57.3(2) y
N1 C8 S1 C1 179.25(15) ?
C7 C8 S1 C1 -0.78(13) ?
C6 C1 S1 C8 0.42(14) ?
C2 C1 S1 C8 -178.29(14) ?
